data_2211723
loop_
_publ_author_name
'Jinyu Sun'
'Lianmei Hu'
'Zhao Zhang'

_publ_section_title
;
 9,9'-Bifluorene-9,9'-diol ethyl acetate solvate
;
_journal_coeditor_code BI2092
_journal_issue 1
_journal_name_full 'Acta Crystallographica Section E'
_journal_page_first o217
_journal_page_last o218
_journal_paper_doi 10.1107/S1600536806048306
_journal_volume 63
_journal_year 2007
_chemical_formula_moiety 'C26 H18 O2, C4 H8 O2'
_chemical_formula_sum 'C30 H26 O4'
_chemical_formula_weight 450.51
_space_group_IT_number 2
_symmetry_cell_setting triclinic
_symmetry_space_group_name_Hall '-P 1'
_symmetry_space_group_name_H-M 'P -1'
_atom_sites_solution_hydrogens geom
_atom_sites_solution_primary direct
_atom_sites_solution_secondary difmap
_audit_creation_method SHELXL-97
_cell_angle_alpha 73.437(2)
_cell_angle_beta 85.872(2)
_cell_angle_gamma 77.195(2)
_cell_formula_units_Z 4
_cell_length_a 10.5498(18)
_cell_length_b 12.464(2)
_cell_length_c 19.203(3)
_cell_measurement_reflns_used 3729
_cell_measurement_temperature 203(2)
_cell_measurement_theta_max 26.30
_cell_measurement_theta_min 2.28
_cell_volume 2360.0(7)
_computing_cell_refinement 'SAINT (Bruker, 2000)'
_computing_data_collection 'SMART (Bruker, 2000)'
_computing_data_reduction SAINT
_computing_molecular_graphics 'SHELXTL (Bruker, 2000)'
_computing_publication_material SHELXTL
_computing_structure_refinement 'SHELXL97 (Sheldrick, 1997)'
_computing_structure_solution 'SHELXS97 (Sheldrick, 1997)'
_diffrn_ambient_temperature 203(2)
_diffrn_measured_fraction_theta_full 0.978
_diffrn_measured_fraction_theta_max 0.978
_diffrn_measurement_device_type 'Bruker SMART CCD'
_diffrn_measurement_method '\w scans'
_diffrn_radiation_monochromator graphite
_diffrn_radiation_source 'fine-focus sealed tube'
_diffrn_radiation_type MoK\a
_diffrn_radiation_wavelength 0.71073
_diffrn_reflns_av_R_equivalents 0.0180
_diffrn_reflns_av_sigmaI/netI 0.0399
_diffrn_reflns_limit_h_max 12
_diffrn_reflns_limit_h_min -9
_diffrn_reflns_limit_k_max 14
_diffrn_reflns_limit_k_min -14
_diffrn_reflns_limit_l_max 22
_diffrn_reflns_limit_l_min -17
_diffrn_reflns_number 11565
_diffrn_reflns_theta_full 25.01
_diffrn_reflns_theta_max 25.01
_diffrn_reflns_theta_min 1.74
_diffrn_standards_number 0
_exptl_absorpt_coefficient_mu 0.083
_exptl_absorpt_correction_T_max 0.976
_exptl_absorpt_correction_T_min 0.830
_exptl_absorpt_correction_type multi-scan
_exptl_absorpt_process_details '(SADABS; Sheldrick, 1996)'
_exptl_crystal_colour colourless
_exptl_crystal_density_diffrn 1.268
_exptl_crystal_density_method 'not measured'
_exptl_crystal_description block
_exptl_crystal_F_000 952
_exptl_crystal_size_max 0.60
_exptl_crystal_size_mid 0.50
_exptl_crystal_size_min 0.30
_refine_diff_density_max 0.269
_refine_diff_density_min -0.200
_refine_ls_extinction_coef 0.0050(7)
_refine_ls_extinction_expression Fc^*^=kFc[1+0.001xFc^2^\l^3^/sin(2\q)]^-1/4^
_refine_ls_extinction_method SHELXL97
_refine_ls_goodness_of_fit_ref 1.020
_refine_ls_hydrogen_treatment constr
_refine_ls_matrix_type full
_refine_ls_number_parameters 614
_refine_ls_number_reflns 8153
_refine_ls_number_restraints 0
_refine_ls_restrained_S_all 1.020
_refine_ls_R_factor_all 0.0607
_refine_ls_R_factor_gt 0.0458
_refine_ls_shift/su_max 0.000
_refine_ls_shift/su_mean 0.000
_refine_ls_structure_factor_coef Fsqd
_refine_ls_weighting_details 'calc w=1/[\s^2^(Fo^2^)+(0.0573P)^2^+0.4614P] where P=(Fo^2^+2Fc^2^)/3'
_refine_ls_weighting_scheme calc
_refine_ls_wR_factor_gt 0.1111
_refine_ls_wR_factor_ref 0.1196
_reflns_number_gt 6351
_reflns_number_total 8153
_reflns_threshold_expression I>2\s(I)
_cod_data_source_file bi2092.cif
_cod_data_source_block I
_cod_original_cell_volume 2359.9(7)
_cod_database_code 2211723
_cod_database_fobs_code 2211723

loop_
_symmetry_equiv_pos_as_xyz
'x, y, z'
'-x, -y, -z'

loop_
_atom_site_type_symbol
_atom_site_label
_atom_site_fract_x
_atom_site_fract_y
_atom_site_fract_z
_atom_site_U_iso_or_equiv
_atom_site_adp_type
_atom_site_calc_flag
_atom_site_refinement_flags
_atom_site_occupancy
O O1 0.56369(11) 1.07576(10) 0.28840(6) 0.0383(3) Uani d . 1
H H1A 0.6293 1.1019 0.2728 0.057 Uiso calc R 1
O O2 0.31156(10) 1.06629(10) 0.28241(6) 0.0351(3) Uani d . 1
H H2A 0.3425 1.1096 0.2989 0.053 Uiso calc R 1
C C1 0.64660(16) 0.91569(15) 0.23417(10) 0.0356(4) Uani d . 1
C C2 0.72308(17) 0.83185(16) 0.28689(11) 0.0443(5) Uani d . 1
H H2B 0.7097 0.8285 0.3363 0.053 Uiso calc R 1
C C3 0.8205(2) 0.75239(18) 0.26494(13) 0.0561(6) Uani d . 1
H H3A 0.8743 0.6955 0.3001 0.067 Uiso calc R 1
C C4 0.8395(2) 0.75564(18) 0.19261(14) 0.0590(6) Uani d . 1
H H4A 0.9041 0.6996 0.1792 0.071 Uiso calc R 1
C C5 0.7651(2) 0.83999(17) 0.13998(12) 0.0513(5) Uani d . 1
H H5A 0.7782 0.8422 0.0907 0.062 Uiso calc R 1
C C6 0.67019(17) 0.92183(15) 0.16074(10) 0.0386(4) Uani d . 1
C C7 0.58574(17) 1.02563(15) 0.11669(10) 0.0372(4) Uani d . 1
C C8 0.5745(2) 1.06945(17) 0.04224(11) 0.0485(5) Uani d . 1
H H8A 0.6252 1.0307 0.0110 0.058 Uiso calc R 1
C C9 0.4872(2) 1.17119(18) 0.01452(11) 0.0545(6) Uani d . 1
H H9A 0.4777 1.2015 -0.0360 0.065 Uiso calc R 1
C C10 0.4138(2) 1.22879(17) 0.06041(11) 0.0489(5) Uani d . 1
H H10A 0.3557 1.2984 0.0406 0.059 Uiso calc R 1
C C11 0.42460(18) 1.18552(15) 0.13509(10) 0.0402(4) Uani d . 1
H H11A 0.3744 1.2252 0.1660 0.048 Uiso calc R 1
C C12 0.51028(16) 1.08302(14) 0.16351(9) 0.0337(4) Uani d . 1
C C13 0.53529(16) 1.01292(14) 0.24235(9) 0.0322(4) Uani d . 1
C C14 0.36148(16) 0.90081(15) 0.23621(10) 0.0340(4) Uani d . 1
C C15 0.30381(18) 0.93715(17) 0.16895(10) 0.0429(5) Uani d . 1
H H15A 0.2894 1.0147 0.1423 0.051 Uiso calc R 1
C C16 0.2676(2) 0.8570(2) 0.14152(12) 0.0588(6) Uani d . 1
H H16A 0.2277 0.8804 0.0959 0.071 Uiso calc R 1
C C17 0.2894(3) 0.7431(2) 0.18052(14) 0.0673(7) Uani d . 1
H H17A 0.2672 0.6896 0.1602 0.081 Uiso calc R 1
C C18 0.3431(2) 0.70647(19) 0.24872(13) 0.0585(6) Uani d . 1
H H18A 0.3555 0.6291 0.2755 0.070 Uiso calc R 1
C C19 0.37841(18) 0.78620(16) 0.27704(11) 0.0411(5) Uani d . 1
C C20 0.42623(18) 0.77485(16) 0.34918(11) 0.0425(5) Uani d . 1
C C21 0.4494(2) 0.68188(19) 0.41010(13) 0.0603(6) Uani d . 1
H H21A 0.4403 0.6094 0.4083 0.072 Uiso calc R 1
C C22 0.4861(2) 0.6973(2) 0.47364(13) 0.0699(7) Uani d . 1
H H22A 0.5026 0.6346 0.5153 0.084 Uiso calc R 1
C C23 0.4990(2) 0.8038(2) 0.47664(12) 0.0623(6) Uani d . 1
H H23A 0.5228 0.8131 0.5205 0.075 Uiso calc R 1
C C24 0.47703(18) 0.89762(19) 0.41535(10) 0.0460(5) Uani d . 1
H H24A 0.4867 0.9699 0.4172 0.055 Uiso calc R 1
C C25 0.44090(16) 0.88233(16) 0.35201(10) 0.0369(4) Uani d . 1
C C26 0.41075(16) 0.96960(14) 0.27835(9) 0.0311(4) Uani d . 1
O O3 1.04486(11) 0.13999(10) 0.27544(7) 0.0416(3) Uani d . 1
H H3B 1.1224 0.1183 0.2654 0.062 Uiso calc R 1
O O4 0.79207(11) 0.15330(10) 0.26577(6) 0.0369(3) Uani d . 1
H H4B 0.8456 0.1027 0.2932 0.055 Uiso calc R 1
C C27 0.98625(16) 0.18844(15) 0.14580(10) 0.0358(4) Uani d . 1
C C28 0.94563(18) 0.09608(16) 0.13487(11) 0.0435(5) Uani d . 1
H H28A 0.9197 0.0404 0.1743 0.052 Uiso calc R 1
C C29 0.9441(2) 0.08770(18) 0.06446(12) 0.0519(5) Uani d . 1
H H29A 0.9151 0.0264 0.0561 0.062 Uiso calc R 1
C C30 0.9844(2) 0.16765(18) 0.00649(12) 0.0522(5) Uani d . 1
H H30A 0.9812 0.1607 -0.0408 0.063 Uiso calc R 1
C C31 1.02932(19) 0.25793(16) 0.01690(11) 0.0444(5) Uani d . 1
H H31A 1.0590 0.3113 -0.0225 0.053 Uiso calc R 1
C C32 1.02954(17) 0.26782(15) 0.08702(10) 0.0360(4) Uani d . 1
C C33 1.06867(16) 0.35485(14) 0.11385(9) 0.0340(4) Uani d . 1
C C34 1.12403(18) 0.44694(16) 0.07804(10) 0.0417(5) Uani d . 1
H H34A 1.1376 0.4648 0.0275 0.050 Uiso calc R 1
C C35 1.1589(2) 0.51210(17) 0.11785(11) 0.0488(5) Uani d . 1
H H35A 1.1969 0.5746 0.0942 0.059 Uiso calc R 1
C C36 1.1385(2) 0.48639(18) 0.19224(11) 0.0488(5) Uani d . 1
H H36A 1.1636 0.5312 0.2186 0.059 Uiso calc R 1
C C37 1.08148(17) 0.39501(16) 0.22854(10) 0.0411(4) Uani d . 1
H H37A 1.0676 0.3779 0.2791 0.049 Uiso calc R 1
C C38 1.04568(16) 0.32997(14) 0.18897(9) 0.0328(4) Uani d . 1
C C39 0.98345(16) 0.22600(14) 0.21498(9) 0.0334(4) Uani d . 1
C C40 0.82917(16) 0.31628(15) 0.30279(9) 0.0344(4) Uani d . 1
C C41 0.87541(18) 0.27317(18) 0.37299(10) 0.0437(5) Uani d . 1
H H41A 0.9244 0.1980 0.3891 0.052 Uiso calc R 1
C C42 0.8479(2) 0.3432(2) 0.41929(11) 0.0548(6) Uani d . 1
H H42A 0.8790 0.3151 0.4671 0.066 Uiso calc R 1
C C43 0.7758(2) 0.4532(2) 0.39608(12) 0.0568(6) Uani d . 1
H H43A 0.7581 0.4991 0.4283 0.068 Uiso calc R 1
C C44 0.7289(2) 0.49684(18) 0.32593(11) 0.0478(5) Uani d . 1
H H44A 0.6796 0.5719 0.3102 0.057 Uiso calc R 1
C C45 0.75611(17) 0.42776(15) 0.27940(9) 0.0359(4) Uani d . 1
C C46 0.70980(16) 0.44671(15) 0.20562(9) 0.0345(4) Uani d . 1
C C47 0.62757(19) 0.54068(16) 0.16176(11) 0.0449(5) Uani d . 1
H H47A 0.6023 0.6097 0.1747 0.054 Uiso calc R 1
C C48 0.5839(2) 0.52989(17) 0.09849(11) 0.0509(5) Uani d . 1
H H48A 0.5274 0.5923 0.0683 0.061 Uiso calc R 1
C C49 0.6217(2) 0.42927(18) 0.07883(11) 0.0495(5) Uani d . 1
H H49A 0.5899 0.4239 0.0357 0.059 Uiso calc R 1
C C50 0.70597(17) 0.33581(16) 0.12166(10) 0.0404(4) Uani d . 1
H H50A 0.7318 0.2674 0.1080 0.049 Uiso calc R 1
C C51 0.75105(16) 0.34562(14) 0.18502(9) 0.0322(4) Uani d . 1
C C52 0.84005(16) 0.25675(14) 0.24266(9) 0.0317(4) Uani d . 1
O O5 0.31467(13) 0.22901(11) 0.36106(7) 0.0489(3) Uani d . 1
O O6 0.29845(13) 0.40786(11) 0.36703(7) 0.0474(3) Uani d . 1
C C53 0.4604(2) 0.3413(2) 0.29124(14) 0.0692(7) Uani d . 1
H H53A 0.4971 0.2741 0.2747 0.104 Uiso calc R 1
H H53B 0.5269 0.3598 0.3154 0.104 Uiso calc R 1
H H53C 0.4283 0.4054 0.2499 0.104 Uiso calc R 1
C C54 0.35137(18) 0.31763(16) 0.34291(10) 0.0415(4) Uani d . 1
C C55 0.1890(2) 0.39850(19) 0.41710(11) 0.0518(5) Uani d . 1
H H55A 0.2193 0.3601 0.4669 0.062 Uiso calc R 1
H H55B 0.1328 0.3546 0.4039 0.062 Uiso calc R 1
C C56 0.1171(3) 0.5178(2) 0.41126(14) 0.0780(8) Uani d . 1
H H56A 0.0426 0.5163 0.4440 0.117 Uiso calc R 1
H H56B 0.0878 0.5546 0.3618 0.117 Uiso calc R 1
H H56C 0.1741 0.5602 0.4243 0.117 Uiso calc R 1
O O7 0.92918(16) 0.77217(13) 0.43872(8) 0.0677(5) Uani d . 1
O O8 0.88615(13) 0.96313(11) 0.39494(7) 0.0493(4) Uani d . 1
C C57 1.0655(2) 0.85953(19) 0.34522(13) 0.0626(6) Uani d . 1
H H57A 1.1125 0.7818 0.3490 0.094 Uiso calc R 1
H H57B 1.1235 0.9031 0.3560 0.094 Uiso calc R 1
H H57C 1.0326 0.8951 0.2963 0.094 Uiso calc R 1
C C58 0.95503(19) 0.85738(18) 0.39784(11) 0.0475(5) Uani d . 1
C C59 0.7814(2) 0.9715(2) 0.44822(12) 0.0564(6) Uani d . 1
H H59A 0.7407 0.9053 0.4570 0.068 Uiso calc R 1
H H59B 0.7150 1.0407 0.4288 0.068 Uiso calc R 1
C C60 0.8303(2) 0.9755(2) 0.51783(12) 0.0675(7) Uani d . 1
H H60A 0.7587 0.9805 0.5522 0.101 Uiso calc R 1
H H60B 0.8687 1.0421 0.5094 0.101 Uiso calc R 1
H H60C 0.8954 0.9067 0.5373 0.101 Uiso calc R 1

loop_
_atom_site_aniso_label
_atom_site_aniso_U_11
_atom_site_aniso_U_22
_atom_site_aniso_U_33
_atom_site_aniso_U_12
_atom_site_aniso_U_13
_atom_site_aniso_U_23
O1 0.0309(6) 0.0450(7) 0.0461(7) -0.0147(6) 0.0027(5) -0.0195(6)
O2 0.0261(6) 0.0369(7) 0.0451(7) -0.0048(5) -0.0004(5) -0.0171(5)
C1 0.0260(9) 0.0320(10) 0.0486(11) -0.0084(7) 0.0034(8) -0.0102(8)
C2 0.0319(10) 0.0428(11) 0.0549(12) -0.0056(9) 0.0005(9) -0.0103(9)
C3 0.0368(11) 0.0427(12) 0.0783(16) 0.0012(9) -0.0018(11) -0.0072(11)
C4 0.0434(12) 0.0436(12) 0.0846(17) 0.0013(10) 0.0152(12) -0.0211(12)
C5 0.0470(12) 0.0440(12) 0.0634(14) -0.0078(10) 0.0166(10) -0.0208(10)
C6 0.0341(10) 0.0348(10) 0.0492(11) -0.0118(8) 0.0100(8) -0.0144(8)
C7 0.0373(10) 0.0341(10) 0.0423(11) -0.0127(8) 0.0058(8) -0.0114(8)
C8 0.0583(13) 0.0459(12) 0.0437(12) -0.0170(10) 0.0123(10) -0.0149(9)
C9 0.0704(15) 0.0507(13) 0.0391(11) -0.0166(11) 0.0005(10) -0.0046(10)
C10 0.0533(13) 0.0382(11) 0.0481(12) -0.0081(9) -0.0025(10) -0.0013(9)
C11 0.0373(10) 0.0336(10) 0.0475(12) -0.0078(8) 0.0041(8) -0.0089(8)
C12 0.0300(9) 0.0322(9) 0.0415(10) -0.0125(8) 0.0034(8) -0.0109(8)
C13 0.0277(9) 0.0311(9) 0.0396(10) -0.0072(7) 0.0009(7) -0.0122(8)
C14 0.0281(9) 0.0377(10) 0.0401(10) -0.0114(8) 0.0065(8) -0.0154(8)
C15 0.0425(11) 0.0483(12) 0.0433(11) -0.0193(9) 0.0035(9) -0.0147(9)
C16 0.0663(15) 0.0795(17) 0.0496(13) -0.0423(13) 0.0078(11) -0.0294(12)
C17 0.0878(18) 0.0690(16) 0.0717(17) -0.0484(14) 0.0218(14) -0.0423(14)
C18 0.0682(15) 0.0422(12) 0.0745(16) -0.0264(11) 0.0211(13) -0.0249(11)
C19 0.0352(10) 0.0356(10) 0.0538(12) -0.0109(8) 0.0112(9) -0.0147(9)
C20 0.0319(10) 0.0390(11) 0.0504(12) -0.0064(8) 0.0053(9) -0.0049(9)
C21 0.0511(13) 0.0433(13) 0.0734(16) -0.0084(10) 0.0018(12) 0.0028(11)
C22 0.0575(15) 0.0725(18) 0.0565(15) -0.0090(13) -0.0076(12) 0.0168(12)
C23 0.0487(13) 0.0831(18) 0.0428(13) -0.0114(12) -0.0088(10) 0.0019(12)
C24 0.0336(10) 0.0597(13) 0.0425(11) -0.0090(9) -0.0011(9) -0.0111(10)
C25 0.0247(9) 0.0426(11) 0.0394(10) -0.0063(8) 0.0028(8) -0.0065(8)
C26 0.0260(9) 0.0308(9) 0.0363(10) -0.0047(7) 0.0022(7) -0.0105(7)
O3 0.0253(6) 0.0413(7) 0.0477(8) -0.0035(5) -0.0031(5) 0.0021(6)
O4 0.0293(6) 0.0324(7) 0.0444(7) -0.0088(5) -0.0042(5) -0.0005(5)
C27 0.0270(9) 0.0306(9) 0.0488(11) -0.0034(7) 0.0024(8) -0.0119(8)
C28 0.0396(11) 0.0339(10) 0.0584(13) -0.0095(8) 0.0073(9) -0.0155(9)
C29 0.0513(13) 0.0463(12) 0.0695(15) -0.0162(10) 0.0097(11) -0.0323(11)
C30 0.0553(13) 0.0557(13) 0.0548(13) -0.0130(11) 0.0092(10) -0.0309(11)
C31 0.0472(12) 0.0410(11) 0.0469(12) -0.0106(9) 0.0080(9) -0.0161(9)
C32 0.0302(9) 0.0332(10) 0.0446(11) -0.0046(8) 0.0024(8) -0.0132(8)
C33 0.0284(9) 0.0317(9) 0.0399(10) -0.0044(7) -0.0023(8) -0.0080(8)
C34 0.0448(11) 0.0396(11) 0.0402(11) -0.0154(9) 0.0025(9) -0.0057(8)
C35 0.0546(13) 0.0421(11) 0.0526(13) -0.0261(10) -0.0015(10) -0.0053(9)
C36 0.0538(13) 0.0502(12) 0.0502(13) -0.0256(10) -0.0058(10) -0.0137(10)
C37 0.0387(11) 0.0481(11) 0.0386(10) -0.0155(9) -0.0054(8) -0.0094(9)
C38 0.0248(9) 0.0321(9) 0.0386(10) -0.0056(7) -0.0037(7) -0.0050(8)
C39 0.0278(9) 0.0315(9) 0.0387(10) -0.0066(7) -0.0028(7) -0.0054(7)
C40 0.0279(9) 0.0398(10) 0.0345(10) -0.0102(8) 0.0001(7) -0.0064(8)
C41 0.0381(11) 0.0501(12) 0.0382(11) -0.0076(9) -0.0049(8) -0.0051(9)
C42 0.0562(13) 0.0728(16) 0.0368(11) -0.0150(12) -0.0045(10) -0.0154(11)
C43 0.0607(14) 0.0680(15) 0.0512(13) -0.0159(12) 0.0014(11) -0.0301(11)
C44 0.0476(12) 0.0445(12) 0.0543(13) -0.0090(9) 0.0007(10) -0.0191(10)
C45 0.0310(9) 0.0379(10) 0.0394(10) -0.0102(8) 0.0001(8) -0.0096(8)
C46 0.0294(9) 0.0342(10) 0.0374(10) -0.0079(8) 0.0006(7) -0.0053(8)
C47 0.0429(11) 0.0326(10) 0.0527(12) -0.0045(8) -0.0022(9) -0.0035(9)
C48 0.0507(13) 0.0422(12) 0.0479(12) -0.0037(10) -0.0158(10) 0.0055(9)
C49 0.0506(12) 0.0532(13) 0.0400(11) -0.0080(10) -0.0154(9) -0.0038(9)
C50 0.0380(11) 0.0415(11) 0.0409(11) -0.0067(8) -0.0056(8) -0.0101(8)
C51 0.0254(9) 0.0346(10) 0.0340(9) -0.0079(7) -0.0006(7) -0.0040(7)
C52 0.0276(9) 0.0293(9) 0.0357(10) -0.0070(7) -0.0031(7) -0.0033(7)
O5 0.0525(8) 0.0418(8) 0.0565(9) -0.0170(7) 0.0058(7) -0.0159(7)
O6 0.0490(8) 0.0397(8) 0.0559(8) -0.0125(6) 0.0123(7) -0.0176(6)
C53 0.0596(15) 0.0498(13) 0.1008(19) -0.0197(11) 0.0360(14) -0.0274(13)
C54 0.0404(11) 0.0369(11) 0.0473(11) -0.0077(9) -0.0027(9) -0.0118(9)
C55 0.0509(12) 0.0613(14) 0.0441(12) -0.0144(11) 0.0101(10) -0.0168(10)
C56 0.0753(18) 0.0729(18) 0.0815(18) -0.0006(14) 0.0213(14) -0.0313(14)
O7 0.0709(11) 0.0507(9) 0.0675(10) -0.0142(8) 0.0093(8) 0.0045(8)
O8 0.0436(8) 0.0462(8) 0.0498(8) -0.0055(6) 0.0054(6) -0.0046(6)
C57 0.0597(14) 0.0500(13) 0.0719(15) -0.0083(11) 0.0177(12) -0.0138(11)
C58 0.0425(11) 0.0458(12) 0.0472(12) -0.0093(10) -0.0039(9) -0.0008(10)
C59 0.0347(11) 0.0646(14) 0.0613(14) -0.0067(10) 0.0052(10) -0.0082(11)
C60 0.0494(13) 0.0923(19) 0.0548(14) -0.0117(13) 0.0110(11) -0.0160(13)

loop_
_atom_type_symbol
_atom_type_description
_atom_type_scat_dispersion_real
_atom_type_scat_dispersion_imag
_atom_type_scat_source
C C 0.0033 0.0016 'International Tables Vol C Tables 4.2.6.8 and 6.1.1.4'
H H 0.0000 0.0000 'International Tables Vol C Tables 4.2.6.8 and 6.1.1.4'
O O 0.0106 0.0060 'International Tables Vol C Tables 4.2.6.8 and 6.1.1.4'

loop_
_geom_angle_atom_site_label_1
_geom_angle_atom_site_label_2
_geom_angle_atom_site_label_3
_geom_angle
C13 O1 H1A 109.5
C26 O2 H2A 109.5
C2 C1 C6 120.24(17)
C2 C1 C13 129.51(17)
C6 C1 C13 110.21(15)
C1 C2 C3 118.31(19)
C1 C2 H2B 120.8
C3 C2 H2B 120.8
C4 C3 C2 121.2(2)
C4 C3 H3A 119.4
C2 C3 H3A 119.4
C5 C4 C3 120.60(19)
C5 C4 H4A 119.7
C3 C4 H4A 119.7
C4 C5 C6 118.9(2)
C4 C5 H5A 120.5
C6 C5 H5A 120.5
C5 C6 C1 120.60(18)
C5 C6 C7 130.48(18)
C1 C6 C7 108.85(15)
C8 C7 C12 120.85(17)
C8 C7 C6 130.60(17)
C12 C7 C6 108.54(16)
C9 C8 C7 118.77(19)
C9 C8 H8A 120.6
C7 C8 H8A 120.6
C8 C9 C10 120.60(19)
C8 C9 H9A 119.7
C10 C9 H9A 119.7
C9 C10 C11 121.00(19)
C9 C10 H10A 119.5
C11 C10 H10A 119.5
C12 C11 C10 118.95(18)
C12 C11 H11A 120.5
C10 C11 H11A 120.5
C11 C12 C7 119.82(17)
C11 C12 C13 129.94(16)
C7 C12 C13 110.17(15)
O1 C13 C1 114.01(14)
O1 C13 C12 114.18(14)
C1 C13 C12 101.75(14)
O1 C13 C26 103.46(13)
C1 C13 C26 112.76(14)
C12 C13 C26 111.02(13)
C15 C14 C19 120.60(17)
C15 C14 C26 129.41(16)
C19 C14 C26 109.96(16)
C14 C15 C16 118.61(19)
C14 C15 H15A 120.7
C16 C15 H15A 120.7
C17 C16 C15 120.7(2)
C17 C16 H16A 119.7
C15 C16 H16A 119.7
C18 C17 C16 121.2(2)
C18 C17 H17A 119.4
C16 C17 H17A 119.4
C17 C18 C19 118.6(2)
C17 C18 H18A 120.7
C19 C18 H18A 120.7
C18 C19 C14 120.2(2)
C18 C19 C20 130.75(19)
C14 C19 C20 108.88(16)
C21 C20 C25 120.3(2)
C21 C20 C19 131.1(2)
C25 C20 C19 108.56(16)
C22 C21 C20 118.9(2)
C22 C21 H21A 120.5
C20 C21 H21A 120.5
C23 C22 C21 120.8(2)
C23 C22 H22A 119.6
C21 C22 H22A 119.6
C22 C23 C24 120.7(2)
C22 C23 H23A 119.7
C24 C23 H23A 119.7
C25 C24 C23 118.7(2)
C25 C24 H24A 120.7
C23 C24 H24A 120.7
C24 C25 C20 120.72(17)
C24 C25 C26 129.15(17)
C20 C25 C26 110.14(16)
O2 C26 C14 109.70(13)
O2 C26 C25 112.71(13)
C14 C26 C25 101.93(14)
O2 C26 C13 108.70(13)
C14 C26 C13 112.25(13)
C25 C26 C13 111.48(14)
C39 O3 H3B 109.5
C52 O4 H4B 109.5
C28 C27 C32 120.04(18)
C28 C27 C39 129.53(17)
C32 C27 C39 110.28(15)
C27 C28 C29 118.47(18)
C27 C28 H28A 120.8
C29 C28 H28A 120.8
C30 C29 C28 121.18(19)
C30 C29 H29A 119.4
C28 C29 H29A 119.4
C29 C30 C31 120.9(2)
C29 C30 H30A 119.5
C31 C30 H30A 119.5
C30 C31 C32 118.26(18)
C30 C31 H31A 120.9
C32 C31 H31A 120.9
C31 C32 C27 121.06(17)
C31 C32 C33 130.17(17)
C27 C32 C33 108.77(16)
C34 C33 C38 120.51(17)
C34 C33 C32 130.93(17)
C38 C33 C32 108.52(15)
C35 C34 C33 118.91(17)
C35 C34 H34A 120.5
C33 C34 H34A 120.5
C34 C35 C36 120.68(18)
C34 C35 H35A 119.7
C36 C35 H35A 119.7
C35 C36 C37 120.83(18)
C35 C36 H36A 119.6
C37 C36 H36A 119.6
C38 C37 C36 118.77(18)
C38 C37 H37A 120.6
C36 C37 H37A 120.6
C37 C38 C33 120.28(16)
C37 C38 C39 129.34(16)
C33 C38 C39 110.35(15)
O3 C39 C38 114.66(14)
O3 C39 C27 114.72(14)
C38 C39 C27 101.70(14)
O3 C39 C52 102.91(13)
C38 C39 C52 112.63(14)
C27 C39 C52 110.58(14)
C41 C40 C45 120.35(17)
C41 C40 C52 129.23(17)
C45 C40 C52 110.36(15)
C40 C41 C42 118.61(19)
C40 C41 H41A 120.7
C42 C41 H41A 120.7
C43 C42 C41 120.92(19)
C43 C42 H42A 119.5
C41 C42 H42A 119.5
C42 C43 C44 120.8(2)
C42 C43 H43A 119.6
C44 C43 H43A 119.6
C43 C44 C45 118.65(19)
C43 C44 H44A 120.7
C45 C44 H44A 120.7
C44 C45 C40 120.66(17)
C44 C45 C46 130.49(17)
C40 C45 C46 108.59(15)
C47 C46 C51 120.93(17)
C47 C46 C45 129.96(17)
C51 C46 C45 108.80(15)
C48 C47 C46 118.07(18)
C48 C47 H47A 121.0
C46 C47 H47A 121.0
C49 C48 C47 121.19(18)
C49 C48 H48A 119.4
C47 C48 H48A 119.4
C48 C49 C50 121.04(19)
C48 C49 H49A 119.5
C50 C49 H49A 119.5
C51 C50 C49 118.39(18)
C51 C50 H50A 120.8
C49 C50 H50A 120.8
C50 C51 C46 120.33(16)
C50 C51 C52 129.47(16)
C46 C51 C52 110.13(15)
O4 C52 C51 109.92(13)
O4 C52 C40 111.86(13)
C51 C52 C40 101.65(14)
O4 C52 C39 107.70(13)
C51 C52 C39 113.07(13)
C40 C52 C39 112.64(14)
C54 O6 C55 117.79(15)
C54 C53 H53A 109.5
C54 C53 H53B 109.5
H53A C53 H53B 109.5
C54 C53 H53C 109.5
H53A C53 H53C 109.5
H53B C53 H53C 109.5
O5 C54 O6 123.63(18)
O5 C54 C53 125.03(18)
O6 C54 C53 111.34(17)
O6 C55 C56 106.15(17)
O6 C55 H55A 110.5
C56 C55 H55A 110.5
O6 C55 H55B 110.5
C56 C55 H55B 110.5
H55A C55 H55B 108.7
C55 C56 H56A 109.5
C55 C56 H56B 109.5
H56A C56 H56B 109.5
C55 C56 H56C 109.5
H56A C56 H56C 109.5
H56B C56 H56C 109.5
C58 O8 C59 116.59(15)
C58 C57 H57A 109.5
C58 C57 H57B 109.5
H57A C57 H57B 109.5
C58 C57 H57C 109.5
H57A C57 H57C 109.5
H57B C57 H57C 109.5
O7 C58 O8 123.14(19)
O7 C58 C57 124.8(2)
O8 C58 C57 112.08(17)
O8 C59 C60 111.35(17)
O8 C59 H59A 109.4
C60 C59 H59A 109.4
O8 C59 H59B 109.4
C60 C59 H59B 109.4
H59A C59 H59B 108.0
C59 C60 H60A 109.5
C59 C60 H60B 109.5
H60A C60 H60B 109.5
C59 C60 H60C 109.5
H60A C60 H60C 109.5
H60B C60 H60C 109.5

loop_
_geom_bond_atom_site_label_1
_geom_bond_atom_site_label_2
_geom_bond_distance
O1 C13 1.422(2)
O1 H1A 0.830
O2 C26 1.4270(19)
O2 H2A 0.830
C1 C2 1.382(3)
C1 C6 1.397(3)
C1 C13 1.524(2)
C2 C3 1.393(3)
C2 H2B 0.940
C3 C4 1.379(3)
C3 H3A 0.940
C4 C5 1.373(3)
C4 H4A 0.940
C5 C6 1.387(3)
C5 H5A 0.940
C6 C7 1.469(3)
C7 C8 1.381(3)
C7 C12 1.402(2)
C8 C9 1.381(3)
C8 H8A 0.940
C9 C10 1.381(3)
C9 H9A 0.940
C10 C11 1.384(3)
C10 H10A 0.940
C11 C12 1.382(2)
C11 H11A 0.940
C12 C13 1.525(2)
C13 C26 1.570(2)
C14 C15 1.379(3)
C14 C19 1.398(3)
C14 C26 1.521(2)
C15 C16 1.386(3)
C15 H15A 0.940
C16 C17 1.379(3)
C16 H16A 0.940
C17 C18 1.377(3)
C17 H17A 0.940
C18 C19 1.387(3)
C18 H18A 0.940
C19 C20 1.466(3)
C20 C21 1.383(3)
C20 C25 1.399(3)
C21 C22 1.383(3)
C21 H21A 0.940
C22 C23 1.381(4)
C22 H22A 0.940
C23 C24 1.393(3)
C23 H23A 0.940
C24 C25 1.375(3)
C24 H24A 0.940
C25 C26 1.523(2)
O3 C39 1.417(2)
O3 H3B 0.830
O4 C52 1.431(2)
O4 H4B 0.830
C27 C28 1.386(3)
C27 C32 1.397(2)
C27 C39 1.526(3)
C28 C29 1.387(3)
C28 H28A 0.940
C29 C30 1.378(3)
C29 H29A 0.940
C30 C31 1.382(3)
C30 H30A 0.940
C31 C32 1.387(3)
C31 H31A 0.940
C32 C33 1.470(2)
C33 C34 1.386(2)
C33 C38 1.401(2)
C34 C35 1.381(3)
C34 H34A 0.940
C35 C36 1.384(3)
C35 H35A 0.940
C36 C37 1.392(3)
C36 H36A 0.940
C37 C38 1.380(2)
C37 H37A 0.940
C38 C39 1.523(2)
C39 C52 1.569(2)
C40 C41 1.382(3)
C40 C45 1.395(2)
C40 C52 1.526(2)
C41 C42 1.389(3)
C41 H41A 0.940
C42 C43 1.376(3)
C42 H42A 0.940
C43 C44 1.383(3)
C43 H43A 0.940
C44 C45 1.384(3)
C44 H44A 0.940
C45 C46 1.470(2)
C46 C47 1.388(2)
C46 C51 1.396(2)
C47 C48 1.381(3)
C47 H47A 0.940
C48 C49 1.379(3)
C48 H48A 0.940
C49 C50 1.387(3)
C49 H49A 0.940
C50 C51 1.384(2)
C50 H50A 0.940
C51 C52 1.524(2)
O5 C54 1.201(2)
O6 C54 1.331(2)
O6 C55 1.452(2)
C53 C54 1.488(3)
C53 H53A 0.970
C53 H53B 0.970
C53 H53C 0.970
C55 C56 1.488(3)
C55 H55A 0.980
C55 H55B 0.980
C56 H56A 0.970
C56 H56B 0.970
C56 H56C 0.970
O7 C58 1.200(2)
O8 C58 1.345(2)
O8 C59 1.458(2)
C57 C58 1.486(3)
C57 H57A 0.970
C57 H57B 0.970
C57 H57C 0.970
C59 C60 1.485(3)
C59 H59A 0.980
C59 H59B 0.980
C60 H60A 0.970
C60 H60B 0.970
C60 H60C 0.970

loop_
_geom_hbond_atom_site_label_D
_geom_hbond_atom_site_label_H
_geom_hbond_atom_site_label_A
_geom_hbond_site_symmetry_A
_geom_hbond_distance_DH
_geom_hbond_distance_HA
_geom_hbond_distance_DA
_geom_hbond_angle_DHA
O1 H1A O4 1_565 0.83 1.94 2.7513(16) 163.6
O2 H2A O1 . 0.83 2.28 2.7006(17) 111.6
O2 H2A O5 1_565 0.83 2.12 2.8597(18) 148.4
O3 H3B O2 1_645 0.83 1.98 2.7598(16) 157.0
O4 H4B O3 . 0.83 2.23 2.6518(17) 111.4
O4 H4B O8 1_545 0.83 2.21 2.9521(17) 149.1

loop_
_cod_related_entry_id
_cod_related_entry_database
_cod_related_entry_code
1 ChemSpider 30655129
